data_7212594
loop_
_publ_author_name
'Nayak, Sanjit'
'Kostakis, George E.'
'Anson, Christopher E.'
'Powell, Annie K.'

_publ_section_title
;
 [Ln2(PhCO2)6(MeOH)4] (Ln = Pr, Nd, Gd): the effect of lanthanide radius
 on network dimensionality
;
_journal_issue 10
_journal_name_full CrystEngComm
_journal_page_first 3008
_journal_paper_doi 10.1039/c002284e
_journal_volume 12
_journal_year 2010
_chemical_formula_sum 'C46 H46 O16 Pr2'
_chemical_formula_weight 1136.65
_chemical_name_systematic
;
?
;
_space_group_IT_number 2
_symmetry_cell_setting triclinic
_symmetry_space_group_name_Hall '-P 1'
_symmetry_space_group_name_H-M 'P -1'
_atom_sites_solution_hydrogens geom
_atom_sites_solution_primary direct
_atom_sites_solution_secondary difmap
_audit_creation_method SHELXL-97
_cell_angle_alpha 90.327(10)
_cell_angle_beta 90.161(10)
_cell_angle_gamma 97.787(10)
_cell_formula_units_Z 2
_cell_length_a 10.2557(12)
_cell_length_b 14.7071(19)
_cell_length_c 14.8141(18)
_cell_measurement_reflns_used 20689
_cell_measurement_temperature 150(2)
_cell_measurement_theta_max 27.28
_cell_measurement_theta_min 1.40
_cell_volume 2213.8(5)
_computing_cell_refinement 'X-Area 1.38 (Stoe & Cie GmbH, 2006)'
_computing_data_collection 'WinXpose 1.6.8 (Stoe & Cie GmbH, 2004)'
_computing_data_reduction 'X-Area 1.38 (Stoe & Cie GmbH, 2006)'
_computing_molecular_graphics 'Diamond 2.1 (Crystal Impact, 1998)'
_computing_publication_material 'SHELXTL 6.14 (BrukerAXS Inc., 2003)'
_computing_structure_refinement 'SHELXTL 6.14 (BrukerAXS Inc., 2003)'
_computing_structure_solution 'SHELXTL 6.14 (BrukerAXS Inc., 2003)'
_diffrn_ambient_temperature 150(2)
_diffrn_detector_area_resol_mean 6.667
_diffrn_measured_fraction_theta_full 0.984
_diffrn_measured_fraction_theta_max 0.983
_diffrn_measurement_device_type 'Stoe IPDS II'
_diffrn_measurement_method 'area detector'
_diffrn_radiation_monochromator graphite
_diffrn_radiation_source 'rotating anode'
_diffrn_radiation_type MoK\a
_diffrn_radiation_wavelength 0.71073
_diffrn_reflns_av_R_equivalents 0.0588
_diffrn_reflns_av_sigmaI/netI 0.0944
_diffrn_reflns_limit_h_max 11
_diffrn_reflns_limit_h_min -12
_diffrn_reflns_limit_k_max 17
_diffrn_reflns_limit_k_min -17
_diffrn_reflns_limit_l_max 17
_diffrn_reflns_limit_l_min -17
_diffrn_reflns_number 14362
_diffrn_reflns_theta_full 25.00
_diffrn_reflns_theta_max 25.35
_diffrn_reflns_theta_min 2.59
_exptl_absorpt_coefficient_mu 2.248
_exptl_absorpt_correction_T_max 0.624
_exptl_absorpt_correction_T_min 0.304
_exptl_absorpt_correction_type multi-scan
_exptl_absorpt_process_details
;
XPREP in SHELXTL 6.14 (BrukerAXS Inc., 2003)
;
_exptl_crystal_colour 'pale green'
_exptl_crystal_density_diffrn 1.705
_exptl_crystal_density_method 'not measured'
_exptl_crystal_description block
_exptl_crystal_F_000 1136
_exptl_crystal_size_max 0.37
_exptl_crystal_size_mid 0.23
_exptl_crystal_size_min 0.12
_refine_diff_density_max 3.627
_refine_diff_density_min -2.502
_refine_diff_density_rms 0.225
_refine_ls_extinction_method none
_refine_ls_goodness_of_fit_ref 0.992
_refine_ls_hydrogen_treatment mixed
_refine_ls_matrix_type full
_refine_ls_number_parameters 593
_refine_ls_number_reflns 7974
_refine_ls_number_restraints 8
_refine_ls_restrained_S_all 0.992
_refine_ls_R_factor_all 0.1089
_refine_ls_R_factor_gt 0.0698
_refine_ls_shift/su_max 0.000
_refine_ls_shift/su_mean 0.000
_refine_ls_structure_factor_coef Fsqd
_refine_ls_weighting_details 'calc w=1/[\s^2^(Fo^2^)+(0.1077P)^2^+0.0000P] where P=(Fo^2^+2Fc^2^)/3'
_refine_ls_weighting_scheme calc
_refine_ls_wR_factor_gt 0.1646
_refine_ls_wR_factor_ref 0.1783
_reflns_number_gt 5163
_reflns_number_total 7974
_reflns_threshold_expression >2sigma(I)
_cod_data_source_file c002284e.txt
_cod_data_source_block sms989
_cod_database_code 7212594

loop_
_symmetry_equiv_pos_as_xyz
'x, y, z'
'-x, -y, -z'

loop_
_atom_site_label
_atom_site_type_symbol
_atom_site_fract_x
_atom_site_fract_y
_atom_site_fract_z
_atom_site_U_iso_or_equiv
_atom_site_adp_type
_atom_site_occupancy
_atom_site_symmetry_multiplicity
_atom_site_calc_flag
_atom_site_refinement_flags
Pr1 Pr 0.89374(5) 0.49864(4) 0.17740(4) 0.03569(18) Uani 1 1 d .
Pr2 Pr 0.39521(5) 0.50387(4) 0.32280(4) 0.03573(18) Uani 1 1 d .
O1 O 0.7741(7) 0.6263(5) 0.2031(5) 0.0430(17) Uani 1 1 d .
O2 O 0.5875(7) 0.6025(5) 0.2802(5) 0.0427(17) Uani 1 1 d .
C1 C 0.6723(10) 0.6530(8) 0.2353(7) 0.039(2) Uani 1 1 d .
C2 C 0.6546(10) 0.7497(8) 0.2204(7) 0.041(2) Uani 1 1 d .
C3 C 0.7505(12) 0.8113(8) 0.1792(8) 0.047(3) Uani 1 1 d .
H3A H 0.8306 0.7909 0.1610 0.057 Uiso 1 1 calc R
C4 C 0.7326(14) 0.9006(9) 0.1640(9) 0.059(3) Uani 1 1 d .
H4A H 0.8006 0.9416 0.1367 0.071 Uiso 1 1 calc R
C5 C 0.6148(16) 0.9318(10) 0.1884(10) 0.066(4) Uani 1 1 d .
H5A H 0.6020 0.9936 0.1776 0.080 Uiso 1 1 calc R
C6 C 0.5166(15) 0.8712(10) 0.2286(9) 0.062(4) Uani 1 1 d .
H6A H 0.4354 0.8911 0.2446 0.074 Uiso 1 1 calc R
C7 C 0.5373(12) 0.7819(9) 0.2452(8) 0.050(3) Uani 1 1 d .
H7A H 0.4704 0.7415 0.2742 0.060 Uiso 1 1 calc R
O3 O 0.6870(7) 0.4054(5) 0.1619(5) 0.0451(18) Uani 1 1 d .
O4 O 0.4822(7) 0.4118(6) 0.2113(5) 0.0460(19) Uani 1 1 d .
C8 C 0.5661(12) 0.3726(8) 0.1716(7) 0.044(3) Uani 1 1 d .
C9 C 0.5237(10) 0.2798(8) 0.1297(7) 0.039(2) Uani 1 1 d .
C10 C 0.3944(11) 0.2388(8) 0.1394(7) 0.042(2) Uani 1 1 d .
H10A H 0.3338 0.2690 0.1728 0.051 Uiso 1 1 calc R
C11 C 0.3540(13) 0.1542(9) 0.1006(9) 0.057(3) Uani 1 1 d .
H11A H 0.2651 0.1269 0.1071 0.068 Uiso 1 1 calc R
C12 C 0.4403(14) 0.1087(9) 0.0526(10) 0.062(3) Uani 1 1 d .
H12A H 0.4115 0.0506 0.0257 0.074 Uiso 1 1 calc R
C13 C 0.5720(14) 0.1496(9) 0.0440(9) 0.058(3) Uani 1 1 d .
H13A H 0.6328 0.1186 0.0117 0.070 Uiso 1 1 calc R
C14 C 0.6133(13) 0.2346(9) 0.0823(8) 0.051(3) Uani 1 1 d .
H14A H 0.7022 0.2620 0.0764 0.061 Uiso 1 1 calc R
O5 O 0.2241(7) 0.5974(5) 0.3348(5) 0.0450(18) Uani 1 1 d .
O6 O 0.0151(7) 0.5926(5) 0.2905(5) 0.0433(18) Uani 1 1 d .
C15 C 0.1168(10) 0.6305(8) 0.3292(7) 0.040(2) Uani 1 1 d .
C16 C 0.1115(10) 0.7214(7) 0.3753(7) 0.037(2) Uani 1 1 d .
C17 C 0.2212(12) 0.7662(8) 0.4213(8) 0.047(3) Uani 1 1 d .
H17A H 0.3013 0.7404 0.4212 0.057 Uiso 1 1 calc R
C18 C 0.2142(14) 0.8478(9) 0.4670(9) 0.058(3) Uani 1 1 d .
H18A H 0.2881 0.8769 0.5000 0.070 Uiso 1 1 calc R
C19 C 0.0988(15) 0.8864(9) 0.4641(9) 0.062(3) Uani 1 1 d .
H19A H 0.0941 0.9428 0.4948 0.074 Uiso 1 1 calc R
C20 C -0.0094(12) 0.8444(9) 0.4175(9) 0.053(3) Uani 1 1 d .
H20A H -0.0887 0.8711 0.4169 0.063 Uiso 1 1 calc R
C21 C -0.0019(11) 0.7633(8) 0.3714(7) 0.042(2) Uani 1 1 d .
H21A H -0.0751 0.7359 0.3368 0.051 Uiso 1 1 calc R
O7 O 0.2272(7) 0.3762(5) 0.2972(5) 0.0415(17) Uani 1 1 d .
O8 O 0.0458(7) 0.4001(5) 0.2236(5) 0.0409(17) Uani 1 1 d .
C22 C 0.1134(10) 0.3480(8) 0.2647(7) 0.038(2) Uani 1 1 d .
C23 C 0.0616(11) 0.2492(8) 0.2752(7) 0.041(2) Uani 1 1 d .
C24 C 0.1382(12) 0.1881(8) 0.3091(8) 0.047(3) Uani 1 1 d .
H24A H 0.2257 0.2091 0.3282 0.056 Uiso 1 1 calc R
C25 C 0.0885(13) 0.0951(9) 0.3157(9) 0.058(3) Uani 1 1 d .
H25A H 0.1430 0.0530 0.3384 0.069 Uiso 1 1 calc R
C26 C -0.0378(14) 0.0642(10) 0.2899(9) 0.063(4) Uani 1 1 d .
H26A H -0.0707 0.0008 0.2932 0.075 Uiso 1 1 calc R
C27 C -0.1168(13) 0.1259(9) 0.2590(10) 0.059(3) Uani 1 1 d .
H27A H -0.2055 0.1049 0.2428 0.071 Uiso 1 1 calc R
C28 C -0.0693(12) 0.2179(9) 0.2512(8) 0.052(3) Uani 1 1 d .
H28A H -0.1249 0.2598 0.2297 0.062 Uiso 1 1 calc R
O9 O 0.9156(7) 0.3846(5) 0.0523(4) 0.0390(16) Uani 1 1 d .
O10 O 0.9080(7) 0.4242(5) -0.0920(4) 0.0369(16) Uani 1 1 d D
C29 C 0.9107(10) 0.3649(8) -0.0297(7) 0.041(2) Uani 1 1 d .
C30 C 0.9045(10) 0.2659(7) -0.0561(7) 0.037(2) Uani 1 1 d .
C31 C 0.9401(11) 0.2036(8) 0.0070(8) 0.045(3) Uani 1 1 d .
H31A H 0.9676 0.2243 0.0658 0.054 Uiso 1 1 calc R
C32 C 0.9356(14) 0.1112(9) -0.0157(9) 0.058(3) Uani 1 1 d .
H32A H 0.9607 0.0690 0.0272 0.069 Uiso 1 1 calc R
C33 C 0.8939(13) 0.0809(9) -0.1021(9) 0.057(3) Uani 1 1 d .
H33A H 0.8892 0.0179 -0.1180 0.068 Uiso 1 1 calc R
C34 C 0.8597(12) 0.1430(9) -0.1638(8) 0.051(3) Uani 1 1 d .
H34A H 0.8323 0.1224 -0.2226 0.062 Uiso 1 1 calc R
C35 C 0.8643(12) 0.2348(8) -0.1421(7) 0.048(3) Uani 1 1 d .
H35A H 0.8402 0.2766 -0.1857 0.057 Uiso 1 1 calc R
O11 O 0.5589(7) 0.4211(5) 0.4074(5) 0.0378(16) Uani 1 1 d D
O12 O 0.5371(7) 0.3829(5) 0.5527(5) 0.0391(16) Uani 1 1 d .
C36 C 0.5342(9) 0.3639(8) 0.4715(7) 0.039(2) Uani 1 1 d .
C37 C 0.5003(11) 0.2636(7) 0.4456(7) 0.040(2) Uani 1 1 d .
C38 C 0.4366(12) 0.2025(8) 0.5086(8) 0.048(3) Uani 1 1 d .
H38A H 0.4146 0.2236 0.5666 0.058 Uiso 1 1 calc R
C39 C 0.4057(13) 0.1100(9) 0.4850(9) 0.057(3) Uani 1 1 d .
H39A H 0.3621 0.0679 0.5270 0.068 Uiso 1 1 calc R
C40 C 0.4382(14) 0.0797(9) 0.4007(9) 0.059(3) Uani 1 1 d .
H40A H 0.4170 0.0166 0.3853 0.070 Uiso 1 1 calc R
C41 C 0.5003(14) 0.1390(9) 0.3395(9) 0.058(3) Uani 1 1 d .
H41A H 0.5230 0.1171 0.2819 0.070 Uiso 1 1 calc R
C42 C 0.5304(12) 0.2312(9) 0.3608(8) 0.050(3) Uani 1 1 d .
H42A H 0.5719 0.2726 0.3173 0.060 Uiso 1 1 calc R
O13 O 0.8128(8) 0.4408(7) 0.3311(5) 0.059(2) Uani 1 1 d D
H13 H 0.729(5) 0.446(9) 0.344(8) 0.071 Uiso 1 1 d D
C43 C 0.8864(12) 0.4117(9) 0.4074(7) 0.052(3) Uani 1 1 d .
H43A H 0.8631 0.4433 0.4622 0.077 Uiso 1 1 calc R
H43B H 0.9809 0.4269 0.3961 0.077 Uiso 1 1 calc R
H43C H 0.8648 0.3452 0.4152 0.077 Uiso 1 1 calc R
O14 O 0.8174(7) 0.5545(5) 0.0246(5) 0.0420(17) Uani 1 1 d D
H14 H 0.866(9) 0.523(6) -0.010(7) 0.050 Uiso 1 1 d D
C44 C 0.7588(12) 0.6267(8) -0.0137(8) 0.047(3) Uani 1 1 d .
H44A H 0.6864 0.6013 -0.0537 0.071 Uiso 1 1 calc R
H44B H 0.8247 0.6663 -0.0486 0.071 Uiso 1 1 calc R
H44C H 0.7246 0.6627 0.0344 0.071 Uiso 1 1 calc R
O15 O 0.2961(7) 0.4499(5) 0.4742(5) 0.0418(17) Uani 1 1 d D
H15 H 0.354(9) 0.484(6) 0.510(7) 0.050 Uiso 1 1 d D
C45 C 0.2082(11) 0.3765(8) 0.5119(7) 0.045(3) Uani 1 1 d .
H45A H 0.1383 0.4016 0.5449 0.067 Uiso 1 1 calc R
H45B H 0.2566 0.3415 0.5534 0.067 Uiso 1 1 calc R
H45C H 0.1692 0.3360 0.4634 0.067 Uiso 1 1 calc R
O16 O 0.3364(9) 0.5566(8) 0.1678(5) 0.062(3) Uani 1 1 d D
H16 H 0.254(6) 0.559(10) 0.150(9) 0.074 Uiso 1 1 d D
C46 C 0.4213(12) 0.5866(9) 0.0906(7) 0.049(3) Uani 1 1 d .
H46A H 0.3758 0.5663 0.0343 0.074 Uiso 1 1 calc R
H46B H 0.5035 0.5598 0.0950 0.074 Uiso 1 1 calc R
H46C H 0.4410 0.6537 0.0912 0.074 Uiso 1 1 calc R

loop_
_atom_site_aniso_label
_atom_site_aniso_U_11
_atom_site_aniso_U_22
_atom_site_aniso_U_33
_atom_site_aniso_U_23
_atom_site_aniso_U_13
_atom_site_aniso_U_12
Pr1 0.0317(3) 0.0395(4) 0.0362(3) -0.0007(2) -0.0021(2) 0.0061(3)
Pr2 0.0318(3) 0.0389(4) 0.0366(3) -0.0018(2) -0.0020(2) 0.0056(3)
O1 0.038(4) 0.044(4) 0.048(4) -0.004(3) 0.001(3) 0.010(3)
O2 0.038(4) 0.040(4) 0.047(4) -0.002(3) 0.006(3) -0.006(3)
C1 0.033(5) 0.044(6) 0.040(5) -0.005(5) -0.006(4) 0.003(5)
C2 0.033(5) 0.044(6) 0.049(6) -0.002(5) -0.003(5) 0.011(5)
C3 0.044(6) 0.041(7) 0.057(7) 0.001(5) 0.005(5) 0.008(5)
C4 0.061(8) 0.050(8) 0.064(8) 0.005(6) 0.001(6) 0.002(6)
C5 0.088(11) 0.048(8) 0.065(8) -0.010(6) -0.011(8) 0.020(8)
C6 0.067(9) 0.057(8) 0.067(8) -0.014(7) 0.001(7) 0.029(7)
C7 0.045(7) 0.047(7) 0.059(7) -0.005(5) -0.006(5) 0.007(5)
O3 0.027(4) 0.043(4) 0.064(5) -0.014(4) -0.005(3) -0.003(3)
O4 0.039(4) 0.056(5) 0.044(4) -0.021(4) 0.003(3) 0.012(4)
C8 0.052(7) 0.044(6) 0.036(6) 0.005(5) -0.009(5) 0.004(5)
C9 0.037(6) 0.043(6) 0.038(5) -0.001(4) -0.004(4) 0.004(5)
C10 0.043(6) 0.039(6) 0.045(6) -0.003(5) -0.005(5) 0.002(5)
C11 0.048(7) 0.042(7) 0.079(9) 0.004(6) -0.009(6) 0.004(6)
C12 0.063(8) 0.046(7) 0.076(9) -0.015(6) -0.012(7) 0.008(6)
C13 0.068(9) 0.056(8) 0.052(7) -0.010(6) 0.010(6) 0.014(7)
C14 0.051(7) 0.049(7) 0.053(7) -0.006(5) 0.006(5) 0.010(6)
O5 0.036(4) 0.043(4) 0.058(5) -0.011(4) -0.008(3) 0.018(3)
O6 0.039(4) 0.049(5) 0.041(4) -0.012(3) -0.010(3) 0.002(3)
C15 0.037(6) 0.046(6) 0.039(6) 0.005(5) 0.008(4) 0.010(5)
C16 0.036(5) 0.037(6) 0.037(5) 0.003(4) 0.000(4) 0.003(4)
C17 0.048(7) 0.040(6) 0.053(7) -0.008(5) -0.005(5) 0.002(5)
C18 0.066(9) 0.049(8) 0.059(8) -0.003(6) -0.008(6) 0.005(6)
C19 0.081(10) 0.044(7) 0.063(8) -0.010(6) 0.003(7) 0.017(7)
C20 0.046(7) 0.046(7) 0.067(8) 0.000(6) 0.007(6) 0.010(6)
C21 0.038(6) 0.040(6) 0.048(6) -0.001(5) 0.001(5) 0.001(5)
O7 0.036(4) 0.035(4) 0.053(4) -0.001(3) -0.003(3) 0.003(3)
O8 0.038(4) 0.047(4) 0.040(4) -0.001(3) -0.008(3) 0.015(3)
C22 0.035(5) 0.050(6) 0.031(5) -0.009(4) -0.005(4) 0.008(5)
C23 0.038(6) 0.043(6) 0.041(6) -0.001(5) 0.003(4) 0.004(5)
C24 0.046(6) 0.048(7) 0.047(6) 0.001(5) -0.010(5) 0.009(5)
C25 0.061(8) 0.044(7) 0.068(8) 0.007(6) -0.005(6) 0.005(6)
C26 0.066(8) 0.049(8) 0.068(8) -0.001(6) -0.011(7) -0.009(7)
C27 0.052(7) 0.044(7) 0.077(9) -0.002(6) -0.008(6) -0.003(6)
C28 0.048(7) 0.050(7) 0.058(7) -0.005(6) -0.009(6) 0.007(6)
O9 0.041(4) 0.045(4) 0.032(4) -0.004(3) -0.004(3) 0.009(3)
O10 0.031(4) 0.043(4) 0.036(4) 0.002(3) -0.004(3) 0.001(3)
C29 0.029(5) 0.045(6) 0.048(6) -0.001(5) -0.004(4) 0.006(5)
C30 0.026(5) 0.042(6) 0.044(6) 0.003(4) 0.008(4) 0.005(4)
C31 0.046(6) 0.035(6) 0.055(7) 0.001(5) 0.002(5) 0.009(5)
C32 0.070(9) 0.046(7) 0.059(8) 0.001(6) -0.004(6) 0.017(6)
C33 0.058(8) 0.046(7) 0.065(8) -0.004(6) 0.011(6) 0.002(6)
C34 0.052(7) 0.053(8) 0.047(6) -0.008(5) -0.001(5) -0.002(6)
C35 0.051(7) 0.049(7) 0.040(6) -0.004(5) -0.002(5) -0.004(5)
O11 0.035(4) 0.043(4) 0.037(4) 0.003(3) 0.001(3) 0.011(3)
O12 0.042(4) 0.039(4) 0.036(4) -0.004(3) -0.003(3) 0.004(3)
C36 0.023(5) 0.053(7) 0.043(6) 0.004(5) 0.001(4) 0.014(5)
C37 0.038(6) 0.036(6) 0.046(6) 0.004(4) -0.002(5) 0.007(5)
C38 0.051(7) 0.045(7) 0.048(6) -0.005(5) -0.006(5) 0.005(5)
C39 0.055(7) 0.040(7) 0.072(9) 0.002(6) -0.006(6) -0.001(6)
C40 0.069(9) 0.041(7) 0.066(8) -0.013(6) -0.021(7) 0.009(6)
C41 0.064(8) 0.054(8) 0.061(8) -0.013(6) -0.016(6) 0.021(7)
C42 0.051(7) 0.054(7) 0.046(6) -0.004(5) -0.007(5) 0.013(6)
O13 0.045(5) 0.091(7) 0.038(4) 0.016(4) 0.011(4) 0.000(5)
C43 0.059(8) 0.064(8) 0.036(6) 0.010(5) 0.009(5) 0.024(6)
O14 0.041(4) 0.039(4) 0.048(4) -0.003(3) -0.003(3) 0.014(3)
C44 0.053(7) 0.050(7) 0.042(6) 0.001(5) 0.000(5) 0.015(6)
O15 0.040(4) 0.037(4) 0.047(4) -0.001(3) 0.001(3) 0.002(3)
C45 0.041(6) 0.052(7) 0.039(6) 0.002(5) -0.002(5) -0.002(5)
O16 0.055(5) 0.105(8) 0.033(4) 0.010(4) -0.002(4) 0.042(5)
C46 0.048(7) 0.062(8) 0.036(6) 0.005(5) -0.007(5) -0.001(6)

loop_
_atom_type_symbol
_atom_type_description
_atom_type_scat_dispersion_real
_atom_type_scat_dispersion_imag
_atom_type_scat_source
C C 0.0033 0.0016 'International Tables Vol C Tables 4.2.6.8 and 6.1.1.4'
H H 0.0000 0.0000 'International Tables Vol C Tables 4.2.6.8 and 6.1.1.4'
O O 0.0106 0.0060 'International Tables Vol C Tables 4.2.6.8 and 6.1.1.4'
Pr Pr -0.2180 2.8214 'International Tables Vol C Tables 4.2.6.8 and 6.1.1.4'

loop_
_geom_angle_atom_site_label_1
_geom_angle_atom_site_label_2
_geom_angle_atom_site_label_3
_geom_angle
_geom_angle_site_symmetry_1
_geom_angle_site_symmetry_3
O8 Pr1 O3 106.5(3) 1_655 .
O8 Pr1 O6 79.5(3) 1_655 1_655
O3 Pr1 O6 138.5(3) . 1_655
O8 Pr1 O1 151.5(2) 1_655 .
O3 Pr1 O1 87.4(3) . .
O6 Pr1 O1 73.9(3) 1_655 .
O8 Pr1 O9 71.4(2) 1_655 .
O3 Pr1 O9 72.7(3) . .
O6 Pr1 O9 143.5(2) 1_655 .
O1 Pr1 O9 137.1(2) . .
O8 Pr1 O10 82.3(2) 1_655 2_765
O3 Pr1 O10 144.3(2) . 2_765
O6 Pr1 O10 76.7(2) 1_655 2_765
O1 Pr1 O10 101.0(2) . 2_765
O9 Pr1 O10 78.0(2) . 2_765
O8 Pr1 O13 75.3(3) 1_655 .
O3 Pr1 O13 70.3(3) . .
O6 Pr1 O13 71.9(3) 1_655 .
O1 Pr1 O13 86.8(3) . .
O9 Pr1 O13 119.3(3) . .
O10 Pr1 O13 144.0(2) 2_765 .
O8 Pr1 O14 134.9(2) 1_655 .
O3 Pr1 O14 79.5(3) . .
O6 Pr1 O14 125.7(3) 1_655 .
O1 Pr1 O14 71.2(2) . .
O9 Pr1 O14 68.0(2) . .
O10 Pr1 O14 70.9(2) 2_765 .
O13 Pr1 O14 143.3(3) . .
O2 Pr2 O5 106.5(3) . .
O2 Pr2 O4 79.4(3) . .
O5 Pr2 O4 138.0(3) . .
O2 Pr2 O7 152.5(3) . .
O5 Pr2 O7 87.5(3) . .
O4 Pr2 O7 74.6(3) . .
O2 Pr2 O12 70.2(2) . 2_666
O5 Pr2 O12 73.9(2) . 2_666
O4 Pr2 O12 142.3(2) . 2_666
O7 Pr2 O12 137.3(3) . 2_666
O2 Pr2 O16 77.2(3) . .
O5 Pr2 O16 70.4(3) . .
O4 Pr2 O16 70.6(3) . .
O7 Pr2 O16 85.8(3) . .
O12 Pr2 O16 121.2(3) 2_666 .
O2 Pr2 O11 83.0(3) . .
O5 Pr2 O11 146.1(2) . .
O4 Pr2 O11 75.3(2) . .
O7 Pr2 O11 98.7(2) . .
O12 Pr2 O11 79.4(2) 2_666 .
O16 Pr2 O11 143.1(3) . .
O2 Pr2 O15 133.8(2) . .
O5 Pr2 O15 79.7(3) . .
O4 Pr2 O15 126.7(3) . .
O7 Pr2 O15 71.1(2) . .
O12 Pr2 O15 68.0(2) 2_666 .
O16 Pr2 O15 142.9(3) . .
O11 Pr2 O15 71.1(2) . .
C1 O1 Pr1 146.6(7) . .
C1 O2 Pr2 162.9(7) . .
O1 C1 O2 123.7(11) . .
O1 C1 C2 117.3(10) . .
O2 C1 C2 119.0(10) . .
C3 C2 C7 117.5(11) . .
C3 C2 C1 121.9(10) . .
C7 C2 C1 120.6(11) . .
C4 C3 C2 121.6(12) . .
C4 C3 H3A 119.2 . .
C2 C3 H3A 119.2 . .
C3 C4 C5 120.3(13) . .
C3 C4 H4A 119.8 . .
C5 C4 H4A 119.8 . .
C6 C5 C4 119.1(13) . .
C6 C5 H5A 120.5 . .
C4 C5 H5A 120.5 . .
C7 C6 C5 119.9(13) . .
C7 C6 H6A 120.0 . .
C5 C6 H6A 120.0 . .
C6 C7 C2 121.5(13) . .
C6 C7 H7A 119.2 . .
C2 C7 H7A 119.2 . .
C8 O3 Pr1 162.4(7) . .
C8 O4 Pr2 157.6(7) . .
O4 C8 O3 125.2(11) . .
O4 C8 C9 118.6(10) . .
O3 C8 C9 116.2(11) . .
C10 C9 C14 120.0(11) . .
C10 C9 C8 119.4(10) . .
C14 C9 C8 120.6(10) . .
C11 C10 C9 120.0(12) . .
C11 C10 H10A 120.0 . .
C9 C10 H10A 120.0 . .
C12 C11 C10 121.0(12) . .
C12 C11 H11A 119.5 . .
C10 C11 H11A 119.5 . .
C11 C12 C13 119.0(12) . .
C11 C12 H12A 120.5 . .
C13 C12 H12A 120.5 . .
C14 C13 C12 120.4(12) . .
C14 C13 H13A 119.8 . .
C12 C13 H13A 119.8 . .
C13 C14 C9 119.6(12) . .
C13 C14 H14A 120.2 . .
C9 C14 H14A 120.2 . .
C15 O5 Pr2 165.1(7) . .
C15 O6 Pr1 155.1(7) . 1_455
O6 C15 O5 125.1(11) . .
O6 C15 C16 118.1(9) . .
O5 C15 C16 116.8(10) . .
C21 C16 C17 118.7(10) . .
C21 C16 C15 120.6(9) . .
C17 C16 C15 120.8(10) . .
C18 C17 C16 120.6(12) . .
C18 C17 H17A 119.7 . .
C16 C17 H17A 119.7 . .
C19 C18 C17 119.3(12) . .
C19 C18 H18A 120.3 . .
C17 C18 H18A 120.3 . .
C20 C19 C18 120.9(12) . .
C20 C19 H19A 119.5 . .
C18 C19 H19A 119.5 . .
C19 C20 C21 119.6(12) . .
C19 C20 H20A 120.2 . .
C21 C20 H20A 120.2 . .
C20 C21 C16 120.7(11) . .
C20 C21 H21A 119.6 . .
C16 C21 H21A 119.6 . .
C22 O7 Pr2 147.0(7) . .
C22 O8 Pr1 167.2(7) . 1_455
O8 C22 O7 122.6(10) . .
O8 C22 C23 119.6(9) . .
O7 C22 C23 117.7(9) . .
C24 C23 C28 119.1(11) . .
C24 C23 C22 121.5(10) . .
C28 C23 C22 119.5(10) . .
C23 C24 C25 120.4(11) . .
C23 C24 H24A 119.8 . .
C25 C24 H24A 119.8 . .
C26 C25 C24 120.5(12) . .
C26 C25 H25A 119.8 . .
C24 C25 H25A 119.8 . .
C25 C26 C27 119.4(12) . .
C25 C26 H26A 120.3 . .
C27 C26 H26A 120.3 . .
C26 C27 C28 121.0(12) . .
C26 C27 H27A 119.5 . .
C28 C27 H27A 119.5 . .
C27 C28 C23 119.6(12) . .
C27 C28 H28A 120.2 . .
C23 C28 H28A 120.2 . .
C29 O9 Pr1 149.5(7) . .
C29 O10 Pr1 125.6(6) . 2_765
O9 C29 O10 123.5(10) . .
O9 C29 C30 118.0(10) . .
O10 C29 C30 118.4(9) . .
C35 C30 C31 119.4(11) . .
C35 C30 C29 121.5(10) . .
C31 C30 C29 119.1(10) . .
C32 C31 C30 120.3(11) . .
C32 C31 H31A 119.9 . .
C30 C31 H31A 119.9 . .
C31 C32 C33 119.7(12) . .
C31 C32 H32A 120.2 . .
C33 C32 H32A 120.2 . .
C34 C33 C32 119.5(12) . .
C34 C33 H33A 120.3 . .
C32 C33 H33A 120.3 . .
C33 C34 C35 121.4(11) . .
C33 C34 H34A 119.3 . .
C35 C34 H34A 119.3 . .
C34 C35 C30 119.8(11) . .
C34 C35 H35A 120.1 . .
C30 C35 H35A 120.1 . .
C36 O11 Pr2 127.0(6) . .
C36 O12 Pr2 149.0(7) . 2_666
O12 C36 O11 125.8(11) . .
O12 C36 C37 117.1(10) . .
O11 C36 C37 117.1(9) . .
C42 C37 C38 119.4(11) . .
C42 C37 C36 121.5(10) . .
C38 C37 C36 119.0(10) . .
C39 C38 C37 119.1(11) . .
C39 C38 H38A 120.5 . .
C37 C38 H38A 120.5 . .
C40 C39 C38 120.2(13) . .
C40 C39 H39A 119.9 . .
C38 C39 H39A 119.9 . .
C41 C40 C39 120.8(12) . .
C41 C40 H40A 119.6 . .
C39 C40 H40A 119.6 . .
C40 C41 C42 120.1(13) . .
C40 C41 H41A 119.9 . .
C42 C41 H41A 119.9 . .
C41 C42 C37 120.4(12) . .
C41 C42 H42A 119.8 . .
C37 C42 H42A 119.8 . .
C43 O13 Pr1 129.7(7) . .
C43 O13 H13 114(7) . .
Pr1 O13 H13 116(7) . .
O13 C43 H43A 109.5 . .
O13 C43 H43B 109.5 . .
H43A C43 H43B 109.5 . .
O13 C43 H43C 109.5 . .
H43A C43 H43C 109.5 . .
H43B C43 H43C 109.5 . .
C44 O14 Pr1 141.1(7) . .
C44 O14 H14 119(8) . .
Pr1 O14 H14 97(8) . .
O14 C44 H44A 109.5 . .
O14 C44 H44B 109.5 . .
H44A C44 H44B 109.5 . .
O14 C44 H44C 109.5 . .
H44A C44 H44C 109.5 . .
H44B C44 H44C 109.5 . .
C45 O15 Pr2 140.4(6) . .
C45 O15 H15 119(8) . .
Pr2 O15 H15 98(8) . .
O15 C45 H45A 109.5 . .
O15 C45 H45B 109.5 . .
H45A C45 H45B 109.5 . .
O15 C45 H45C 109.5 . .
H45A C45 H45C 109.5 . .
H45B C45 H45C 109.5 . .
C46 O16 Pr2 130.3(6) . .
C46 O16 H16 107(9) . .
Pr2 O16 H16 123(9) . .
O16 C46 H46A 109.5 . .
O16 C46 H46B 109.5 . .
H46A C46 H46B 109.5 . .
O16 C46 H46C 109.5 . .
H46A C46 H46C 109.5 . .
H46B C46 H46C 109.5 . .

loop_
_geom_bond_atom_site_label_1
_geom_bond_atom_site_label_2
_geom_bond_distance
_geom_bond_site_symmetry_2
Pr1 O8 2.370(7) 1_655
Pr1 O3 2.373(7) .
Pr1 O6 2.401(7) 1_655
Pr1 O1 2.407(7) .
Pr1 O9 2.523(7) .
Pr1 O10 2.535(7) 2_765
Pr1 O13 2.538(8) .
Pr1 O14 2.569(7) .
Pr2 O2 2.374(7) .
Pr2 O5 2.379(7) .
Pr2 O4 2.381(7) .
Pr2 O7 2.398(7) .
Pr2 O12 2.511(7) 2_666
Pr2 O16 2.525(8) .
Pr2 O11 2.536(7) .
Pr2 O15 2.551(8) .
O1 C1 1.258(13) .
O2 C1 1.259(13) .
C1 C2 1.475(16) .
C2 C3 1.390(16) .
C2 C7 1.400(16) .
C3 C4 1.372(18) .
C3 H3A 0.9500 .
C4 C5 1.40(2) .
C4 H4A 0.9500 .
C5 C6 1.39(2) .
C5 H5A 0.9500 .
C6 C7 1.381(18) .
C6 H6A 0.9500 .
C7 H7A 0.9500 .
O3 C8 1.278(14) .
O4 C8 1.245(14) .
C8 C9 1.506(15) .
C9 C10 1.388(15) .
C9 C14 1.394(16) .
C10 C11 1.379(16) .
C10 H10A 0.9500 .
C11 C12 1.377(19) .
C11 H11A 0.9500 .
C12 C13 1.409(19) .
C12 H12A 0.9500 .
C13 C14 1.382(17) .
C13 H13A 0.9500 .
C14 H14A 0.9500 .
O5 C15 1.265(13) .
O6 C15 1.249(13) .
O6 Pr1 2.401(7) 1_455
C15 C16 1.505(15) .
C16 C21 1.389(15) .
C16 C17 1.399(15) .
C17 C18 1.384(17) .
C17 H17A 0.9500 .
C18 C19 1.381(19) .
C18 H18A 0.9500 .
C19 C20 1.377(18) .
C19 H19A 0.9500 .
C20 C21 1.382(17) .
C20 H20A 0.9500 .
C21 H21A 0.9500 .
O7 C22 1.276(12) .
O8 C22 1.259(13) .
O8 Pr1 2.370(7) 1_455
C22 C23 1.488(16) .
C23 C24 1.367(16) .
C23 C28 1.403(16) .
C24 C25 1.399(17) .
C24 H24A 0.9500 .
C25 C26 1.366(18) .
C25 H25A 0.9500 .
C26 C27 1.376(19) .
C26 H26A 0.9500 .
C27 C28 1.379(18) .
C27 H27A 0.9500 .
C28 H28A 0.9500 .
O9 C29 1.247(13) .
O10 C29 1.276(13) .
O10 Pr1 2.535(7) 2_765
C29 C30 1.499(15) .
C30 C35 1.393(15) .
C30 C31 1.395(15) .
C31 C32 1.392(17) .
C31 H31A 0.9500 .
C32 C33 1.400(18) .
C32 H32A 0.9500 .
C33 C34 1.374(18) .
C33 H33A 0.9500 .
C34 C35 1.380(17) .
C34 H34A 0.9500 .
C35 H35A 0.9500 .
O11 C36 1.274(13) .
O12 C36 1.232(12) .
O12 Pr2 2.511(7) 2_666
C36 C37 1.516(16) .
C37 C42 1.392(16) .
C37 C38 1.399(16) .
C38 C39 1.396(17) .
C38 H38A 0.9500 .
C39 C40 1.380(19) .
C39 H39A 0.9500 .
C40 C41 1.36(2) .
C40 H40A 0.9500 .
C41 C42 1.384(18) .
C41 H41A 0.9500 .
C42 H42A 0.9500 .
O13 C43 1.455(13) .
O13 H13 0.89(4) .
C43 H43A 0.9800 .
C43 H43B 0.9800 .
C43 H43C 0.9800 .
O14 C44 1.410(13) .
O14 H14 0.89(3) .
C44 H44A 0.9800 .
C44 H44B 0.9800 .
C44 H44C 0.9800 .
O15 C45 1.427(13) .
O15 H15 0.90(3) .
C45 H45A 0.9800 .
C45 H45B 0.9800 .
C45 H45C 0.9800 .
O16 C46 1.472(14) .
O16 H16 0.89(3) .
C46 H46A 0.9800 .
C46 H46B 0.9800 .
C46 H46C 0.9800 .

loop_
_geom_hbond_atom_site_label_D
_geom_hbond_atom_site_label_H
_geom_hbond_atom_site_label_A
_geom_hbond_distance_DH
_geom_hbond_distance_HA
_geom_hbond_distance_DA
_geom_hbond_angle_DHA
_geom_hbond_site_symmetry_A
O13 H13 O11 0.89(4) 1.98(4) 2.821(11) 157(10) .
O14 H14 O10 0.89(3) 1.98(3) 2.824(10) 158(9) .
O15 H15 O11 0.90(3) 1.97(3) 2.842(10) 165(10) 2_666
O16 H16 O10 0.89(3) 1.92(3) 2.794(10) 169(13) 2_665
